data_4315078
loop_
_publ_author_name
'Jason Christ'
'Corinne Epps'
'Victoria Pritchard'
'Derek Schmeh'
'Cortlandt Pierpont'
'Ebbe Nordlander'

_publ_contact_author_address
;
Department of Chemistry and Biochemistry
University of Colorado
Boulder, CO  80309-0215
;
_publ_contact_author_email pierpont@colorado.edu
_publ_contact_author_fax '01 303 492 5894'
_publ_contact_author_name 'Professor Cortlandt Pierpont'
_publ_contact_author_phone '01 303 492 8420'
_publ_section_title
;
 Synthesis and Reactivity of Catecholate Complexes Containing Quadruply
 Bonded Metal Ions
;
_journal_name_full 'Inorganic Chemistry'
_journal_page_first 2029
_journal_page_last 2031
_journal_paper_doi 10.1021/ic902328m
_journal_volume 49
_journal_year 2010
_chemical_formula_moiety 'Mo O6 Cl8 C16 H8, C8 H20 N, C4 H8 O'
_chemical_formula_sum 'C28 H36 Cl8 Mo N O7'
_chemical_formula_weight 878.15
_chemical_name_common (N(C2H5)4)[MoO(Cl4C6O2)2(C4H8O)](C4H8O)
_chemical_name_systematic
; 
 ? 
;
_space_group_IT_number 57
_symmetry_cell_setting orthorhombic
_symmetry_space_group_name_Hall '-P 2c 2b'
_symmetry_space_group_name_H-M 'P b c m'
_atom_sites_solution_hydrogens geom
_atom_sites_solution_primary direct
_atom_sites_solution_secondary difmap
_audit_creation_method SHELXL-97
_cell_angle_alpha 90.00
_cell_angle_beta 90.00
_cell_angle_gamma 90.00
_cell_formula_units_Z 4
_cell_length_a 9.2408(7)
_cell_length_b 19.7260(15)
_cell_length_c 19.3697(16)
_cell_measurement_reflns_used 3136
_cell_measurement_temperature 138(2)
_cell_measurement_theta_max 29.45
_cell_measurement_theta_min 2.86
_cell_volume 3530.8(5)
_computing_cell_refinement 'Bruker SAINT'
_computing_data_collection 'Bruker SMART'
_computing_data_reduction 'Bruker SAINT/XPREP'
_computing_molecular_graphics 'SHELXP (Sheldrick, 1997)'
_computing_publication_material 'SHELXCIF (Sheldrick, 2001)'
_computing_structure_refinement 'SHELXL-97 (Sheldrick, 1997)'
_computing_structure_solution 'SHELXS-97 (Sheldrick, 1990)'
_diffrn_ambient_temperature 138(2)
_diffrn_detector_area_resol_mean 8.33
_diffrn_measured_fraction_theta_full 1.000
_diffrn_measured_fraction_theta_max 1.000
_diffrn_measurement_device_type 'Bruker Smart CCD'
_diffrn_measurement_method '\w scans'
_diffrn_radiation_monochromator graphite
_diffrn_radiation_source 'fine-focus sealed tube'
_diffrn_radiation_type MoK\a
_diffrn_radiation_wavelength 0.71073
_diffrn_reflns_av_R_equivalents 0.0609
_diffrn_reflns_av_sigmaI/netI 0.0320
_diffrn_reflns_limit_h_max 13
_diffrn_reflns_limit_h_min -13
_diffrn_reflns_limit_k_max 24
_diffrn_reflns_limit_k_min -28
_diffrn_reflns_limit_l_max 27
_diffrn_reflns_limit_l_min -22
_diffrn_reflns_number 33540
_diffrn_reflns_theta_full 30.51
_diffrn_reflns_theta_max 30.51
_diffrn_reflns_theta_min 2.06
_exptl_absorpt_coefficient_mu 1.02
_exptl_absorpt_correction_T_max 0.732
_exptl_absorpt_correction_T_min 0.671
_exptl_absorpt_correction_type empirical
_exptl_absorpt_process_details SADABS
_exptl_crystal_colour red
_exptl_crystal_density_diffrn 1.652
_exptl_crystal_density_method 'not measured'
_exptl_crystal_description plate
_exptl_crystal_F_000 1780
_exptl_crystal_size_max 0.34
_exptl_crystal_size_mid 0.28
_exptl_crystal_size_min 0.24
_platon_squeeze_details
;
;
_refine_diff_density_max 4.991
_refine_diff_density_min -1.841
_refine_diff_density_rms 0.160
_refine_ls_extinction_method none
_refine_ls_goodness_of_fit_ref 1.054
_refine_ls_hydrogen_treatment riding
_refine_ls_matrix_type full
_refine_ls_number_parameters 223
_refine_ls_number_reflns 5544
_refine_ls_number_restraints 0
_refine_ls_restrained_S_all 1.054
_refine_ls_R_factor_all 0.0936
_refine_ls_R_factor_gt 0.0726
_refine_ls_shift/su_max 0.001
_refine_ls_shift/su_mean 0.000
_refine_ls_structure_factor_coef Fsqd
_refine_ls_weighting_details 'calc w=1/[\s^2^(Fo^2^)+(0.1083P)^2^+19.0640P] where P=(Fo^2^+2Fc^2^)/3'
_refine_ls_weighting_scheme calc
_refine_ls_wR_factor_gt 0.2185
_refine_ls_wR_factor_ref 0.2262
_reflns_number_gt 4629
_reflns_number_total 5544
_reflns_threshold_expression >2sigma(I)
_cod_data_source_file ic902328m_si_001_3.cif
_cod_data_source_block (N(C2H5)4)[MoO(Cl4C6O2)2(C4H8O)](C4H8O)
_cod_database_code 4315078

loop_
_symmetry_equiv_pos_as_xyz
'x, y, z'
'-x, -y, z+1/2'
'-x, y+1/2, -z+1/2'
'x, -y+1/2, -z'
'-x, -y, -z'
'x, y, -z-1/2'
'x, -y-1/2, z-1/2'
'-x, y-1/2, z'

loop_
_atom_site_label
_atom_site_type_symbol
_atom_site_fract_x
_atom_site_fract_y
_atom_site_fract_z
_atom_site_U_iso_or_equiv
_atom_site_adp_type
_atom_site_occupancy
_atom_site_symmetry_multiplicity
_atom_site_calc_flag
_atom_site_refinement_flags
_atom_site_disorder_assembly
_atom_site_disorder_group
Mo Mo -0.83585(6) 1.57481(3) 0.7500 0.02782(17) Uani 1 2 d S . .
Cl1 Cl -1.00744(18) 1.75463(7) 0.58913(6) 0.0464(4) Uani 1 1 d . . .
Cl2 Cl -1.16624(15) 1.87248(6) 0.66988(7) 0.0407(3) Uani 1 1 d . . .
Cl3 Cl -0.50168(15) 1.45693(8) 0.91129(6) 0.0429(3) Uani 1 1 d . . .
Cl4 Cl -0.26573(15) 1.37092(8) 0.83045(8) 0.0480(4) Uani 1 1 d . . .
O1 O -0.8948(4) 1.64682(17) 0.68282(17) 0.0319(7) Uani 1 1 d . . .
O2 O -0.7039(4) 1.52910(17) 0.81728(18) 0.0316(7) Uani 1 1 d . . .
O3 O -0.9810(6) 1.5237(3) 0.7500 0.0390(11) Uani 1 2 d S . .
O4 O -0.6251(6) 1.6493(3) 0.7500 0.0415(12) Uani 1 2 d S . .
C1 C -0.9566(5) 1.7007(2) 0.7136(2) 0.0268(8) Uani 1 1 d . . .
C2 C -1.0179(5) 1.7545(2) 0.6783(2) 0.0286(8) Uani 1 1 d . . .
C3 C -1.0834(5) 1.8073(2) 0.7140(2) 0.0276(8) Uani 1 1 d . . .
C4 C -0.5989(5) 1.4938(2) 0.7863(2) 0.0269(8) Uani 1 1 d . . .
C5 C -0.4939(5) 1.4565(2) 0.8222(2) 0.0304(9) Uani 1 1 d . . .
C6 C -0.3914(5) 1.4187(2) 0.7860(3) 0.0341(10) Uani 1 1 d . . .
C7 C -0.5560(8) 1.6735(4) 0.8117(4) 0.0626(19) Uani 1 1 d . . .
H7A H -0.5274 1.6360 0.8411 0.075 Uiso 1 1 calc R . .
H7B H -0.6203 1.7030 0.8375 0.075 Uiso 1 1 calc R . .
C8 C -0.4263(14) 1.7117(10) 0.7866(6) 0.170(8) Uani 1 1 d . . .
H8A H -0.4292 1.7579 0.8037 0.255 Uiso 1 1 calc R . .
H8B H -0.3387 1.6904 0.8037 0.255 Uiso 1 1 calc R . .
N N -1.0000 2.0000 0.5000 0.0363(13) Uani 1 2 d S . .
C9 C -0.8675(11) 1.5130(5) 0.5387(5) 0.037(2) Uani 0.50 1 d P . .
C10 C -1.1209(12) 1.9515(6) 0.4940(6) 0.042(2) Uani 0.50 1 d P . .
C11 C -1.0327(12) 1.5043(6) 0.5800(5) 0.039(2) Uani 0.50 1 d P . .
C12 C -0.806(3) 1.5819(8) 0.5271(11) 0.039(4) Uani 0.50 1 d P . .
C12' C -0.819(2) 1.6024(8) 0.5168(9) 0.032(3) Uani 0.50 1 d P . .
C13' C -1.169(3) 1.5606(13) 0.5806(9) 0.043(4) Uani 0.50 1 d P . .
C13 C -1.149(3) 1.5554(14) 0.6024(9) 0.043(4) Uani 0.50 1 d P . .
C14 C -0.9509(12) 1.9262(5) 0.5215(6) 0.039(2) Uani 0.50 1 d P . .

loop_
_atom_site_aniso_label
_atom_site_aniso_U_11
_atom_site_aniso_U_22
_atom_site_aniso_U_33
_atom_site_aniso_U_23
_atom_site_aniso_U_13
_atom_site_aniso_U_12
Mo 0.0328(3) 0.0233(3) 0.0273(3) 0.000 0.000 0.00508(19)
Cl1 0.0719(9) 0.0408(7) 0.0265(5) 0.0062(5) 0.0058(6) 0.0204(6)
Cl2 0.0526(7) 0.0312(6) 0.0382(6) 0.0087(5) 0.0038(5) 0.0143(5)
Cl3 0.0399(6) 0.0569(8) 0.0318(6) 0.0077(5) -0.0043(5) 0.0082(6)
Cl4 0.0381(6) 0.0505(8) 0.0555(8) 0.0046(6) -0.0093(6) 0.0159(6)
O1 0.0416(18) 0.0274(15) 0.0267(15) -0.0023(12) 0.0005(13) 0.0096(13)
O2 0.0370(16) 0.0288(15) 0.0289(15) -0.0030(13) 0.0048(13) 0.0042(13)
O3 0.031(2) 0.037(3) 0.049(3) 0.000 0.000 -0.001(2)
O4 0.047(3) 0.037(3) 0.041(3) 0.000 0.000 -0.009(2)
C1 0.0304(19) 0.0240(19) 0.026(2) -0.0003(15) -0.0001(15) 0.0023(15)
C2 0.038(2) 0.0240(19) 0.0238(18) 0.0017(15) 0.0010(16) 0.0031(17)
C3 0.032(2) 0.0233(18) 0.028(2) 0.0029(15) 0.0013(16) 0.0014(16)
C4 0.0250(18) 0.0238(18) 0.032(2) 0.0037(16) -0.0019(15) 0.0001(15)
C5 0.032(2) 0.028(2) 0.032(2) 0.0021(17) -0.0017(17) 0.0005(16)
C6 0.027(2) 0.032(2) 0.044(3) 0.0038(19) -0.0019(18) 0.0044(17)
C7 0.062(4) 0.063(4) 0.063(4) -0.008(3) -0.014(3) -0.024(3)
C8 0.117(9) 0.30(2) 0.097(8) -0.035(11) -0.006(7) -0.139(12)
N 0.035(3) 0.043(3) 0.030(3) 0.009(2) 0.008(2) -0.002(2)
C9 0.035(5) 0.039(5) 0.037(5) 0.008(4) -0.012(4) -0.005(4)
C10 0.039(5) 0.041(5) 0.044(6) -0.005(5) 0.004(4) -0.011(4)
C11 0.045(6) 0.047(6) 0.025(4) 0.003(4) -0.009(4) 0.001(4)
C12 0.052(8) 0.026(8) 0.041(8) 0.011(6) -0.011(5) -0.005(7)
C12' 0.038(6) 0.029(8) 0.029(7) -0.002(6) -0.003(5) -0.006(6)
C13' 0.045(9) 0.053(9) 0.031(9) -0.008(8) 0.002(7) -0.002(7)
C13 0.040(7) 0.058(9) 0.031(9) -0.007(8) -0.002(7) 0.014(6)
C14 0.043(5) 0.034(5) 0.039(5) 0.002(4) 0.006(4) 0.007(4)

loop_
_atom_type_symbol
_atom_type_description
_atom_type_scat_dispersion_real
_atom_type_scat_dispersion_imag
_atom_type_scat_source
C C 0.0033 0.0016 'International Tables Vol C Tables 4.2.6.8 and 6.1.1.4'
H H 0.0000 0.0000 'International Tables Vol C Tables 4.2.6.8 and 6.1.1.4'
N N 0.0061 0.0033 'International Tables Vol C Tables 4.2.6.8 and 6.1.1.4'
O O 0.0106 0.0060 'International Tables Vol C Tables 4.2.6.8 and 6.1.1.4'
Cl Cl 0.1484 0.1585 'International Tables Vol C Tables 4.2.6.8 and 6.1.1.4'
Mo Mo -1.6832 0.6857 'International Tables Vol C Tables 4.2.6.8 and 6.1.1.4'

loop_
_geom_angle_atom_site_label_1
_geom_angle_atom_site_label_2
_geom_angle_atom_site_label_3
_geom_angle
_geom_angle_site_symmetry_1
_geom_angle_site_symmetry_3
_geom_angle_publ_flag
O3 Mo O2 102.51(17) . . ?
O3 Mo O2 102.51(17) . 6_557 ?
O2 Mo O2 81.34(19) . 6_557 ?
O3 Mo O1 102.05(18) . 6_557 ?
O2 Mo O1 93.57(13) . 6_557 ?
O2 Mo O1 155.44(16) 6_557 6_557 ?
O3 Mo O1 102.05(18) . . ?
O2 Mo O1 155.44(16) . . ?
O2 Mo O1 93.57(13) 6_557 . ?
O1 Mo O1 81.08(18) 6_557 . ?
O3 Mo O4 179.9(2) . . ?
O2 Mo O4 77.56(15) . . ?
O2 Mo O4 77.56(15) 6_557 . ?
O1 Mo O4 77.88(15) 6_557 . ?
O1 Mo O4 77.88(15) . . ?
C1 O1 Mo 112.8(3) . . ?
C4 O2 Mo 112.6(3) . . ?
C7 O4 C7 112.6(7) . 6_557 ?
C7 O4 Mo 123.7(4) . . ?
C7 O4 Mo 123.7(4) 6_557 . ?
O1 C1 C2 124.0(4) . . ?
O1 C1 C1 116.3(2) . 6_557 ?
C2 C1 C1 119.7(3) . 6_557 ?
C1 C2 C3 120.5(4) . . ?
C1 C2 Cl1 118.2(3) . . ?
C3 C2 Cl1 121.3(3) . . ?
C2 C3 C3 119.8(3) . 6_557 ?
C2 C3 Cl2 120.4(3) . . ?
C3 C3 Cl2 119.73(15) 6_557 . ?
O2 C4 C5 123.5(4) . . ?
O2 C4 C4 116.7(2) . 6_557 ?
C5 C4 C4 119.8(3) . 6_557 ?
C6 C5 C4 120.0(4) . . ?
C6 C5 Cl3 122.2(4) . . ?
C4 C5 Cl3 117.7(4) . . ?
C6 C6 C5 120.2(3) 6_557 . ?
C6 C6 Cl4 119.94(18) 6_557 . ?
C5 C6 Cl4 119.8(4) . . ?
O4 C7 C8 104.6(7) . . ?
C8 C8 C7 108.9(5) 6_557 . ?
C9 N C9 180.000(5) 4_586 8_365 ?
C9 N C10 61.2(6) 4_586 5_396 ?
C9 N C10 118.8(6) 8_365 5_396 ?
C9 N C10 118.8(6) 4_586 . ?
C9 N C10 61.2(6) 8_365 . ?
C10 N C10 180.000(5) 5_396 . ?
C9 N C14 74.5(6) 4_586 . ?
C9 N C14 105.5(6) 8_365 . ?
C10 N C14 111.0(6) 5_396 . ?
C10 N C14 69.0(6) . . ?
C9 N C14 105.5(6) 4_586 5_396 ?
C9 N C14 74.5(6) 8_365 5_396 ?
C10 N C14 69.0(6) 5_396 5_396 ?
C10 N C14 111.0(6) . 5_396 ?
C14 N C14 180.0(8) . 5_396 ?
C9 N C11 110.7(6) 4_586 8_365 ?
C9 N C11 69.3(6) 8_365 8_365 ?
C10 N C11 75.1(6) 5_396 8_365 ?
C10 N C11 104.9(6) . 8_365 ?
C14 N C11 74.7(6) . 8_365 ?
C14 N C11 105.3(6) 5_396 8_365 ?
C9 N C11 69.3(6) 4_586 4_586 ?
C9 N C11 110.7(6) 8_365 4_586 ?
C10 N C11 104.9(6) 5_396 4_586 ?
C10 N C11 75.1(6) . 4_586 ?
C14 N C11 105.3(6) . 4_586 ?
C14 N C11 74.7(6) 5_396 4_586 ?
C11 N C11 180.000(8) 8_365 4_586 ?
N C9 C12 113.8(10) 4_586 . ?
N C9 C10 59.9(6) 4_586 8_355 ?
C12 C9 C10 132.8(13) . 8_355 ?
N C9 C11 58.7(5) 4_586 . ?
C12 C9 C11 119.8(12) . . ?
C10 C9 C11 97.1(8) 8_355 . ?
N C9 C14 55.8(5) 4_586 4_586 ?
C12 C9 C14 58.0(9) . 4_586 ?
C10 C9 C14 97.6(8) 8_355 4_586 ?
C11 C9 C14 89.3(7) . 4_586 ?
N C9 C12' 104.6(8) 4_586 . ?
C12 C9 C12' 9.3(12) . . ?
C10 C9 C12' 130.6(10) 8_355 . ?
C11 C9 C12' 114.3(9) . . ?
C14 C9 C12' 48.9(7) 4_586 . ?
N C10 C9 58.8(6) . 8_365 ?
N C10 C13' 113.2(12) . 4_586 ?
C9 C10 C13' 130.8(13) 8_365 4_586 ?
N C10 C14 58.4(5) . . ?
C9 C10 C14 97.0(8) 8_365 . ?
C13' C10 C14 120.4(12) 4_586 . ?
N C10 C11 55.0(5) . 4_586 ?
C9 C10 C11 95.6(8) 8_365 4_586 ?
C13' C10 C11 58.1(10) 4_586 4_586 ?
C14 C10 C11 88.5(7) . 4_586 ?
N C10 C13 103.2(9) . 4_586 ?
C9 C10 C13 128.5(12) 8_365 4_586 ?
C13' C10 C13 10.2(13) 4_586 4_586 ?
C14 C10 C13 114.0(10) . 4_586 ?
C11 C10 C13 48.3(8) 4_586 4_586 ?
C13 C11 N 116.4(9) . 4_586 ?
C13 C11 C13' 16.1(7) . . ?
N C11 C13' 100.7(8) 4_586 . ?
C13 C11 C9 133.0(13) . . ?
N C11 C9 52.0(5) 4_586 . ?
C13' C11 C9 126.7(11) . . ?
C13 C11 C10 66.7(8) . 4_586 ?
N C11 C10 49.8(4) 4_586 4_586 ?
C13' C11 C10 50.8(7) . 4_586 ?
C9 C11 C10 89.1(7) . 4_586 ?
C13 C11 C14 129.7(11) . 8_355 ?
N C11 C14 52.6(5) 4_586 8_355 ?
C13' C11 C14 118.4(10) . 8_355 ?
C9 C11 C14 82.9(7) . 8_355 ?
C10 C11 C14 83.4(6) 4_586 8_355 ?
C9 C12 C14 71.7(11) . 4_586 ?
C14 C12' C9 64.6(8) 4_586 . ?
C10 C13' C11 71.0(12) 4_586 . ?
C11 C13 C10 65.1(9) . 4_586 ?
C12' C14 N 116.1(9) 4_586 . ?
C12' C14 C12 16.4(6) 4_586 4_586 ?
N C14 C12 100.0(8) . 4_586 ?
C12' C14 C10 132.8(11) 4_586 . ?
N C14 C10 52.6(5) . . ?
C12 C14 C10 126.3(11) 4_586 . ?
C12' C14 C9 66.5(8) 4_586 4_586 ?
N C14 C9 49.7(4) . 4_586 ?
C12 C14 C9 50.2(7) 4_586 4_586 ?
C10 C14 C9 89.8(7) . 4_586 ?
C12' C14 C11 130.0(10) 4_586 8_365 ?
N C14 C11 52.7(5) . 8_365 ?
C12 C14 C11 118.7(10) 4_586 8_365 ?
C10 C14 C11 83.0(7) . 8_365 ?
C9 C14 C11 83.4(6) 4_586 8_365 ?

loop_
_geom_bond_atom_site_label_1
_geom_bond_atom_site_label_2
_geom_bond_distance
_geom_bond_site_symmetry_2
_geom_bond_publ_flag
Mo O3 1.678(5) . ?
Mo O2 2.000(4) . ?
Mo O2 2.000(4) 6_557 ?
Mo O1 2.002(3) 6_557 ?
Mo O1 2.002(3) . ?
Mo O4 2.439(6) . ?
Cl1 C2 1.730(5) . ?
Cl2 C3 1.723(4) . ?
Cl3 C5 1.726(5) . ?
Cl4 C6 1.726(5) . ?
O1 C1 1.347(5) . ?
O2 C4 1.337(5) . ?
O4 C7 1.437(7) . ?
O4 C7 1.437(7) 6_557 ?
C1 C2 1.383(6) . ?
C1 C1 1.409(9) 6_557 ?
C2 C3 1.390(6) . ?
C3 C3 1.395(9) 6_557 ?
C4 C5 1.402(6) . ?
C4 C4 1.405(9) 6_557 ?
C5 C6 1.396(7) . ?
C6 C6 1.394(11) 6_557 ?
C7 C8 1.497(13) . ?
C8 C8 1.42(2) 6_557 ?
N C9 1.459(10) 4_586 ?
N C9 1.459(10) 8_365 ?
N C10 1.475(11) 5_396 ?
N C10 1.475(11) . ?
N C14 1.581(10) . ?
N C14 1.581(10) 5_396 ?
N C11 1.582(10) 8_365 ?
N C11 1.582(10) 4_586 ?
C9 N 1.459(10) 4_586 ?
C9 C12 1.49(2) . ?
C9 C10 1.494(15) 8_355 ?
C9 C11 1.732(16) . ?
C9 C14 1.842(15) 4_586 ?
C9 C12' 1.869(19) . ?
C10 C9 1.494(15) 8_365 ?
C10 C13' 1.53(2) 4_586 ?
C10 C14 1.733(16) . ?
C10 C11 1.866(15) 4_586 ?
C10 C13 1.89(2) 4_586 ?
C11 C13 1.54(3) . ?
C11 N 1.582(10) 4_586 ?
C11 C13' 1.68(3) . ?
C11 C10 1.866(15) 4_586 ?
C11 C14 1.920(16) 8_355 ?
C12 C14 1.64(2) 4_586 ?
C12' C14 1.54(2) 4_586 ?
C13' C10 1.53(2) 4_586 ?
C13 C10 1.89(2) 4_586 ?
C14 C12' 1.54(2) 4_586 ?
C14 C12 1.64(2) 4_586 ?
C14 C9 1.842(15) 4_586 ?
C14 C11 1.920(16) 8_365 ?

loop_
_platon_squeeze_void_nr
_platon_squeeze_void_average_x
_platon_squeeze_void_average_y
_platon_squeeze_void_average_z
_platon_squeeze_void_volume
_platon_squeeze_void_count_electrons
1 0.457 0.250 0.000 126.4 32.7
2 0.293 0.428 0.250 15.2 -0.6
